data_7014582
loop_
_publ_author_name
'Decken, A.'
'Mailman, A.'
'Passmore, J.'
'Rautiainen, J. M.'
'Scherer, W.'
'Scheidt, E.-W.'

_publ_section_title
;
 A prototype hybrid 7\p quinone-fused 1,3,2-dithiazolyl radical.
;
_journal_issue 4
_journal_name_full 'Dalton transactions (Cambridge, England : 2003)'
_journal_page_first 868
_journal_page_last 879
_journal_paper_doi 10.1039/c0dt00967a
_journal_volume 40
_journal_year 2011
_chemical_formula_moiety 'C10 H4 O2 S4'
_chemical_formula_sum 'C10 H4 O2 S4'
_chemical_formula_weight 284.37
_space_group_IT_number 2
_symmetry_cell_setting triclinic
_symmetry_Int_Tables_number 2
_symmetry_space_group_name_Hall '-P 1'
_symmetry_space_group_name_H-M 'P -1'
_atom_sites_solution_hydrogens geom
_atom_sites_solution_primary direct
_atom_sites_solution_secondary difmap
_audit_creation_method SHELXL-97
_cell_angle_alpha 82.359(2)
_cell_angle_beta 79.248(3)
_cell_angle_gamma 70.376(2)
_cell_formula_units_Z 2
_cell_length_a 7.2626(10)
_cell_length_b 8.2193(11)
_cell_length_c 9.4223(12)
_cell_measurement_reflns_used 1552
_cell_measurement_temperature 173(2)
_cell_measurement_theta_max 27.90
_cell_measurement_theta_min 3.01
_cell_volume 518.98(12)
_computing_cell_refinement 'Bruker SMART'
_computing_data_collection 'Bruker SMART'
_computing_data_reduction 'Bruker SAINT'
_computing_molecular_graphics 'Bruker SHELXTL'
_computing_publication_material 'Bruker SHELXTL'
_computing_structure_refinement 'SHELXL-97 (Sheldrick, 1997)'
_computing_structure_solution 'SHELXS-97 (Sheldrick, 1990)'
_diffrn_ambient_temperature 173(2)
_diffrn_measured_fraction_theta_full 0.993
_diffrn_measured_fraction_theta_max 0.938
_diffrn_measurement_device_type 'CCD area detector'
_diffrn_measurement_method 'phi and omega scans'
_diffrn_radiation_monochromator graphite
_diffrn_radiation_probe x-ray
_diffrn_radiation_type MoK\a
_diffrn_radiation_wavelength 0.71073
_diffrn_reflns_av_R_equivalents 0.0136
_diffrn_reflns_av_sigmaI/netI 0.0283
_diffrn_reflns_limit_h_max 9
_diffrn_reflns_limit_h_min -8
_diffrn_reflns_limit_k_max 10
_diffrn_reflns_limit_k_min -10
_diffrn_reflns_limit_l_max 11
_diffrn_reflns_limit_l_min -12
_diffrn_reflns_number 3587
_diffrn_reflns_theta_full 25.00
_diffrn_reflns_theta_max 27.50
_diffrn_reflns_theta_min 2.21
_diffrn_source 'fine-focus sealed tube'
_diffrn_source_type 'Bruker AXS SMART1000/P4'
_diffrn_standards_decay_% 0
_diffrn_standards_interval_count 0
_diffrn_standards_interval_time 0
_diffrn_standards_number 0
_exptl_absorpt_coefficient_mu 0.890
_exptl_absorpt_correction_T_max 0.924
_exptl_absorpt_correction_T_min 0.754
_exptl_absorpt_correction_type multi-scan
_exptl_absorpt_process_details 'SADABS (Sheldrick, 1997a)'
_exptl_crystal_colour red
_exptl_crystal_density_diffrn 1.820
_exptl_crystal_density_method 'not measured'
_exptl_crystal_description irregular
_exptl_crystal_F_000 288
_exptl_crystal_size_max 0.25
_exptl_crystal_size_mid 0.20
_exptl_crystal_size_min 0.10
_refine_diff_density_max 1.381
_refine_diff_density_min -0.427
_refine_diff_density_rms 0.102
_refine_ls_extinction_method none
_refine_ls_goodness_of_fit_ref 1.073
_refine_ls_hydrogen_treatment constr
_refine_ls_matrix_type full
_refine_ls_number_parameters 145
_refine_ls_number_reflns 2245
_refine_ls_number_restraints 0
_refine_ls_restrained_S_all 1.073
_refine_ls_R_factor_all 0.0581
_refine_ls_R_factor_gt 0.0428
_refine_ls_shift/su_max 0.000
_refine_ls_shift/su_mean 0.000
_refine_ls_structure_factor_coef Fsqd
_refine_ls_weighting_details 'calc w=1/[\s^2^(Fo^2^)+(0.0703P)^2^+0.6773P] where P=(Fo^2^+2Fc^2^)/3'
_refine_ls_weighting_scheme calc
_refine_ls_wR_factor_gt 0.1192
_refine_ls_wR_factor_ref 0.1276
_reflns_number_gt 1830
_reflns_number_total 2245
_reflns_threshold_expression >2\s(I)
_cod_data_source_file C0DT00967A.TXT
_cod_data_source_block jp050145
_cod_original_sg_symbol_Hall '-P 1 '
_cod_database_code 7014582

loop_
_symmetry_equiv_pos_as_xyz
'x, y, z'
'-x, -y, -z'

loop_
_atom_site_label
_atom_site_type_symbol
_atom_site_fract_x
_atom_site_fract_y
_atom_site_fract_z
_atom_site_U_iso_or_equiv
_atom_site_adp_type
_atom_site_occupancy
_atom_site_symmetry_multiplicity
_atom_site_calc_flag
_atom_site_refinement_flags
_atom_site_disorder_assembly
_atom_site_disorder_group
S1 S 0.25078(13) 0.48385(10) 0.20196(9) 0.0262(2) Uani 1 1 d . . .
S2 S 0.35187(14) 0.43797(11) 0.39518(9) 0.0314(2) Uani 1 1 d . . .
S3 S 0.13449(13) 0.63260(11) 0.50569(9) 0.0294(2) Uani 1 1 d . . .
S4 S 0.22138(13) 0.83807(11) 0.41186(8) 0.0280(2) Uani 1 1 d . . .
C5 C 0.2359(4) 0.8286(4) 0.2253(3) 0.0179(6) Uani 1 1 d . . .
C6 C 0.2420(5) 0.9997(4) 0.1534(3) 0.0209(6) Uani 1 1 d . . .
C7 C 0.2535(4) 1.0281(4) -0.0062(3) 0.0194(6) Uani 1 1 d . . .
C8 C 0.2597(5) 1.1875(4) -0.0754(3) 0.0225(6) Uani 1 1 d . . .
H8 H 0.2559 1.2779 -0.0207 0.027 Uiso 1 1 calc R . .
C9 C 0.2713(5) 1.2131(4) -0.2261(3) 0.0258(7) Uani 1 1 d . . .
H9 H 0.2751 1.3215 -0.2740 0.031 Uiso 1 1 calc R . .
C10 C 0.2775(5) 1.0803(4) -0.3055(3) 0.0266(7) Uani 1 1 d . . .
H10 H 0.2885 1.0977 -0.4081 0.032 Uiso 1 1 calc R . .
C11 C 0.2677(5) 0.9226(4) -0.2371(3) 0.0230(6) Uani 1 1 d . . .
H11 H 0.2687 0.8335 -0.2923 0.028 Uiso 1 1 calc R . .
C12 C 0.2566(4) 0.8953(4) -0.0869(3) 0.0194(6) Uani 1 1 d . . .
C13 C 0.2491(4) 0.7263(4) -0.0142(3) 0.0196(6) Uani 1 1 d . . .
C14 C 0.2484(4) 0.6966(4) 0.1463(3) 0.0177(6) Uani 1 1 d . . .
O1 O 0.2359(4) 1.1127(3) 0.2282(3) 0.0317(6) Uani 1 1 d . . .
O2 O 0.2430(4) 0.6101(3) -0.0805(2) 0.0310(6) Uani 1 1 d . . .

loop_
_atom_site_aniso_label
_atom_site_aniso_U_11
_atom_site_aniso_U_22
_atom_site_aniso_U_33
_atom_site_aniso_U_23
_atom_site_aniso_U_13
_atom_site_aniso_U_12
S1 0.0366(5) 0.0146(4) 0.0290(4) 0.0013(3) -0.0072(3) -0.0105(3)
S2 0.0351(5) 0.0267(4) 0.0292(4) 0.0046(3) -0.0079(3) -0.0065(4)
S3 0.0332(5) 0.0301(5) 0.0248(4) 0.0023(3) -0.0020(3) -0.0128(4)
S4 0.0381(5) 0.0297(4) 0.0188(4) -0.0024(3) -0.0047(3) -0.0138(4)
C5 0.0196(14) 0.0163(14) 0.0182(13) -0.0014(11) -0.0013(11) -0.0071(11)
C6 0.0236(15) 0.0161(14) 0.0246(15) -0.0022(12) -0.0045(12) -0.0080(12)
C7 0.0222(15) 0.0142(13) 0.0228(15) -0.0013(11) -0.0045(11) -0.0065(11)
C8 0.0267(16) 0.0162(14) 0.0264(16) 0.0007(12) -0.0059(12) -0.0092(12)
C9 0.0300(17) 0.0205(15) 0.0275(16) 0.0061(12) -0.0068(13) -0.0108(13)
C10 0.0283(17) 0.0286(17) 0.0215(15) 0.0049(12) -0.0064(13) -0.0084(14)
C11 0.0258(16) 0.0242(16) 0.0191(15) -0.0026(12) -0.0044(12) -0.0072(13)
C12 0.0192(14) 0.0172(14) 0.0218(14) -0.0018(11) -0.0046(11) -0.0049(11)
C13 0.0210(15) 0.0196(14) 0.0196(14) -0.0025(11) -0.0008(11) -0.0089(12)
C14 0.0214(15) 0.0128(13) 0.0194(14) -0.0004(10) -0.0028(11) -0.0065(11)
O1 0.0546(16) 0.0183(11) 0.0277(12) -0.0044(9) -0.0105(11) -0.0155(11)
O2 0.0510(16) 0.0217(12) 0.0255(12) -0.0063(9) -0.0050(11) -0.0169(11)

loop_
_atom_type_symbol
_atom_type_description
_atom_type_scat_dispersion_real
_atom_type_scat_dispersion_imag
_atom_type_scat_source
C C 0.0033 0.0016 'International Tables Vol C Tables 4.2.6.8 and 6.1.1.4'
H H 0.0000 0.0000 'International Tables Vol C Tables 4.2.6.8 and 6.1.1.4'
O O 0.0106 0.0060 'International Tables Vol C Tables 4.2.6.8 and 6.1.1.4'
S S 0.1246 0.1234 'International Tables Vol C Tables 4.2.6.8 and 6.1.1.4'

loop_
_geom_angle_atom_site_label_1
_geom_angle_atom_site_label_2
_geom_angle_atom_site_label_3
_geom_angle
_geom_angle_site_symmetry_1
_geom_angle_site_symmetry_3
_geom_angle_publ_flag
C14 S1 S2 103.35(10) . . ?
S1 S2 S3 99.18(5) . . ?
S4 S3 S2 98.99(5) . . ?
C5 S4 S3 104.99(10) . . ?
C14 C5 C6 121.1(3) . . ?
C14 C5 S4 131.3(2) . . ?
C6 C5 S4 107.5(2) . . ?
O1 C6 C7 122.1(3) . . ?
O1 C6 C5 118.8(3) . . ?
C7 C6 C5 119.0(2) . . ?
C8 C7 C12 120.2(3) . . ?
C8 C7 C6 119.8(3) . . ?
C12 C7 C6 119.9(3) . . ?
C7 C8 C9 119.5(3) . . ?
C7 C8 H8 120.3 . . ?
C9 C8 H8 120.3 . . ?
C10 C9 C8 120.0(3) . . ?
C10 C9 H9 120.0 . . ?
C8 C9 H9 120.0 . . ?
C11 C10 C9 120.8(3) . . ?
C11 C10 H10 119.6 . . ?
C9 C10 H10 119.6 . . ?
C10 C11 C12 119.7(3) . . ?
C10 C11 H11 120.2 . . ?
C12 C11 H11 120.2 . . ?
C11 C12 C7 119.8(3) . . ?
C11 C12 C13 119.7(3) . . ?
C7 C12 C13 120.6(3) . . ?
O2 C13 C12 122.3(3) . . ?
O2 C13 C14 119.0(3) . . ?
C12 C13 C14 118.7(2) . . ?
C5 C14 C13 120.4(3) . . ?
C5 C14 S1 130.4(2) . . ?
C13 C14 S1 109.1(2) . . ?

loop_
_geom_bond_atom_site_label_1
_geom_bond_atom_site_label_2
_geom_bond_distance
_geom_bond_site_symmetry_2
_geom_bond_publ_flag
S1 C14 1.753(3) . ?
S1 S2 2.0311(12) . ?
S2 S3 2.0661(13) . ?
S3 S4 2.0353(12) . ?
S4 C5 1.751(3) . ?
C5 C14 1.365(4) . ?
C5 C6 1.489(4) . ?
C6 O1 1.224(4) . ?
C6 C7 1.481(4) . ?
C7 C8 1.394(4) . ?
C7 C12 1.404(4) . ?
C8 C9 1.397(4) . ?
C8 H8 0.9500 . ?
C9 C10 1.388(5) . ?
C9 H9 0.9500 . ?
C10 C11 1.387(4) . ?
C10 H10 0.9500 . ?
C11 C12 1.394(4) . ?
C11 H11 0.9500 . ?
C12 C13 1.478(4) . ?
C13 O2 1.226(4) . ?
C13 C14 1.499(4) . ?

loop_
_cod_related_entry_id
_cod_related_entry_database
_cod_related_entry_code
1 ChemSpider 30652774
